data_7214423
loop_
_publ_author_name
'Maloney, Andrew G. P.'
'Wood, Peter A.'
'Parsons, Simon'

_publ_section_title
;
 Competition between hydrogen bonding and dispersion interactions in the
 crystal structures of the primary amines
;
_journal_issue 19
_journal_name_full CrystEngComm
_journal_page_first 3867
_journal_paper_doi 10.1039/c3ce42639d
_journal_volume 16
_journal_year 2014
_chemical_absolute_configuration unk
_chemical_compound_source Aldrich
_chemical_formula_moiety 'C6 H15 N1'
_chemical_formula_sum 'C6 H15 N'
_chemical_formula_weight 101.19
_chemical_melting_point 250
_chemical_name_systematic hexylamine
_space_group_IT_number 29
_symmetry_cell_setting orthorhombic
_symmetry_space_group_name_Hall 'P 2c -2ac'
_symmetry_space_group_name_H-M 'P c a 21'
_atom_sites_solution_hydrogens difmap
_atom_sites_solution_primary direct
_audit_creation_date 11-02-01
_audit_creation_method CRYSTALS_ver_14.11
_cell_angle_alpha 90
_cell_angle_beta 90
_cell_angle_gamma 90
_cell_formula_units_Z 4
_cell_length_a 6.9725(3)
_cell_length_b 17.7977(6)
_cell_length_c 5.6105(2)
_cell_measurement_reflns_used 3014
_cell_measurement_temperature 150
_cell_measurement_theta_max 28
_cell_measurement_theta_min 2
_cell_volume 696.23(5)
_computing_cell_refinement 'Apex2 (Bruker AXS, 2006)'
_computing_data_collection 'Apex2 (Bruker AXS, 2006)'
_computing_data_reduction 'Apex2 (Bruker AXS, 2006)'
_computing_molecular_graphics 'CAMERON (Watkin et al., 1996)'
_computing_publication_material 'CRYSTALS (Betteridge et al., 2003)'
_computing_structure_refinement 'CRYSTALS (Betteridge et al., 2003)'
_computing_structure_solution 'SIR92 (Altomare et al., 1994)'
_diffrn_ambient_temperature 150
_diffrn_measured_fraction_theta_full 0.990
_diffrn_measured_fraction_theta_max 0.927
_diffrn_measurement_device Area
_diffrn_measurement_device_type 'Bruker Kappa Apex2'
_diffrn_measurement_method \w
_diffrn_radiation_monochromator graphite
_diffrn_radiation_type 'Mo K\a'
_diffrn_radiation_wavelength 0.71073
_diffrn_reflns_av_R_equivalents 0.033
_diffrn_reflns_limit_h_max 9
_diffrn_reflns_limit_h_min -8
_diffrn_reflns_limit_k_max 20
_diffrn_reflns_limit_k_min -23
_diffrn_reflns_limit_l_max 7
_diffrn_reflns_limit_l_min -7
_diffrn_reflns_number 8013
_diffrn_reflns_theta_full 25.215
_diffrn_reflns_theta_max 28.653
_diffrn_reflns_theta_min 1.144
_diffrn_standards_number 0
_exptl_absorpt_coefficient_mu 0.056
_exptl_absorpt_correction_T_max 0.98
_exptl_absorpt_correction_T_min 0.83
_exptl_absorpt_correction_type multi-scan
_exptl_absorpt_process_details 'SADABS (Siemens, 1996)'
_exptl_crystal_colour colourless
_exptl_crystal_density_diffrn 0.965
_exptl_crystal_density_method 'not measured'
_exptl_crystal_description cylinder
_exptl_crystal_F_000 232
_exptl_crystal_size_max 1.000
_exptl_crystal_size_mid 0.410
_exptl_crystal_size_min 0.410
_refine_diff_density_max 0.26
_refine_diff_density_min -0.13
_refine_ls_extinction_method None
_refine_ls_goodness_of_fit_ref 1.0087
_refine_ls_hydrogen_treatment 'restrained refall'
_refine_ls_matrix_type full
_refine_ls_number_parameters 124
_refine_ls_number_reflns 910
_refine_ls_number_restraints 64
_refine_ls_R_factor_all 0.0504
_refine_ls_R_factor_gt 0.0418
_refine_ls_shift/su_max 0.0001408
_refine_ls_shift/su_mean 0.0000095
_refine_ls_structure_factor_coef Fsqd
_refine_ls_weighting_details
;
 Method, part 1, Chebychev polynomial, (Watkin, 1994, Prince, 1982) 
 [weight] = 1.0/[A~0~*T~0~(x)+A~1~*T~1~(x) ... +A~n-1~]*T~n-1~(x)] 
 where A~i~ are the Chebychev coefficients listed below and x= Fcalc/Fmax 
 Method = Robust Weighting (Prince, 1982) 
 W = [weight] * [1-(deltaF/6*sigmaF)^2^]^2^ 
 A~i~ are: 
 9.31 15.1 8.32 2.97 0.519 
;
_refine_ls_weighting_scheme calc
_refine_ls_wR_factor_all 0.1078
_refine_ls_wR_factor_gt 0.0969
_refine_ls_wR_factor_ref 0.1078
_reflns_limit_h_max 9
_reflns_limit_h_min 0
_reflns_limit_k_max 23
_reflns_limit_k_min 0
_reflns_limit_l_max 7
_reflns_limit_l_min 0
_reflns_number_gt 794
_reflns_number_total 913
_reflns_threshold_expression I>2.0\s(I)
_oxford_diffrn_Wilson_B_factor 2.21
_oxford_diffrn_Wilson_scale 13.55
_oxford_refine_ls_r_factor_ref 0.0504
_oxford_refine_ls_scale 0.2841(6)
_oxford_reflns_number_all 910
_oxford_reflns_threshold_expression_ref I>-10.0\s(I)
_oxford_structure_analysis_title 'Hexylamine in Pca2(1)'
_cod_data_source_file c3ce42639d11.cif
_cod_data_source_block hexylamine
_cod_depositor_comments
;
The following automatic conversions were performed:

'_symmetry_cell_setting' value 'Orthorhombic' changed to
'orthorhombic' according to
/usr/data/users/saulius/crontab/automatic-downloads/rss-feeds/RSC/lib/dictionaries/cif_core.dic
dictionary named 'cif_core.dic' version 2.4.2 from
2011-04-26.

'_atom_sites_solution_primary' value 'Direct' changed to
'direct' according to
/usr/data/users/saulius/crontab/automatic-downloads/rss-feeds/RSC/lib/dictionaries/cif_core.dic
dictionary named 'cif_core.dic' version 2.4.2 from 2011-04-26.

Automatic conversion script
Id: cif_fix_values 2281 2013-09-26 08:29:07Z andrius 
;
_cod_original_sg_symbol_H-M 'P c a 21 '
_cod_original_formula_sum 'C6 H15 N1'
_cod_database_code 7214423

loop_
_symmetry_equiv_pos_as_xyz
x,y,z
-x+1/2,y,z+1/2
x+1/2,-y,z
-x,-y,z+1/2

loop_
_atom_site_label
_atom_site_type_symbol
_atom_site_fract_x
_atom_site_fract_y
_atom_site_fract_z
_atom_site_U_iso_or_equiv
_atom_site_occupancy
_atom_site_adp_type
_atom_site_refinement_flags_posn
N1 N 0.5545(2) 0.03498(8) 0.9040(5) 0.0317 1.0000 Uani D
C2 C 0.4689(2) 0.10995(9) 0.8954(5) 0.0275 1.0000 Uani D
C3 C 0.5482(3) 0.16201(9) 0.7044(5) 0.0250 1.0000 Uani D
C4 C 0.4592(3) 0.24017(9) 0.7063(5) 0.0262 1.0000 Uani D
C5 C 0.5409(3) 0.29211(9) 0.5160(5) 0.0265 1.0000 Uani D
C6 C 0.4525(3) 0.37048(9) 0.5178(5) 0.0318 1.0000 Uani D
C7 C 0.5366(3) 0.42212(11) 0.3292(5) 0.0397 1.0000 Uani D
H31 H 0.686(2) 0.1669(8) 0.729(3) 0.0295(19) 1.0000 Uiso D
H42 H 0.321(2) 0.2360(9) 0.684(3) 0.0316(18) 1.0000 Uiso D
H11 H 0.676(2) 0.0364(10) 0.928(5) 0.0381(19) 1.0000 Uiso D
H51 H 0.680(2) 0.2953(8) 0.541(3) 0.0321(19) 1.0000 Uiso D
H62 H 0.314(2) 0.3664(9) 0.493(3) 0.0376(19) 1.0000 Uiso D
H12 H 0.542(3) 0.0106(11) 0.769(3) 0.0381(19) 1.0000 Uiso D
H22 H 0.331(2) 0.1037(9) 0.867(3) 0.0327(19) 1.0000 Uiso D
H21 H 0.489(2) 0.1330(9) 1.051(3) 0.0322(19) 1.0000 Uiso D
H52 H 0.515(2) 0.2699(9) 0.361(3) 0.0315(19) 1.0000 Uiso D
H71 H 0.673(2) 0.4281(11) 0.354(4) 0.0601(19) 1.0000 Uiso D
H32 H 0.523(2) 0.1395(9) 0.551(3) 0.0296(18) 1.0000 Uiso D
H41 H 0.482(2) 0.2636(9) 0.860(3) 0.0321(19) 1.0000 Uiso D
H61 H 0.475(3) 0.3919(10) 0.676(3) 0.0380(19) 1.0000 Uiso D
H73 H 0.480(3) 0.4714(9) 0.333(4) 0.0594(19) 1.0000 Uiso D
H72 H 0.517(3) 0.4006(12) 0.173(3) 0.0590(19) 1.0000 Uiso D

loop_
_atom_site_aniso_label
_atom_site_aniso_U_11
_atom_site_aniso_U_22
_atom_site_aniso_U_33
_atom_site_aniso_U_23
_atom_site_aniso_U_13
_atom_site_aniso_U_12
N1 0.0397(9) 0.0261(7) 0.0292(8) 0.0026(7) -0.0008(10) 0.0000(7)
C2 0.0309(9) 0.0286(8) 0.0230(9) -0.0003(8) 0.0024(11) -0.0020(7)
C3 0.0255(8) 0.0246(7) 0.0249(8) 0.0011(7) 0.0007(10) -0.0013(7)
C4 0.0262(9) 0.0250(7) 0.0273(8) 0.0003(7) 0.0025(11) 0.0008(7)
C5 0.0268(8) 0.0249(7) 0.0279(10) 0.0015(7) 0.0006(10) -0.0008(7)
C6 0.0356(10) 0.0253(8) 0.0345(11) 0.0018(8) 0.0018(11) 0.0010(8)
C7 0.0461(12) 0.0294(8) 0.0436(12) 0.0085(9) 0.0003(13) 0.0001(9)

loop_
_atom_type_symbol
_atom_type_scat_dispersion_real
_atom_type_scat_dispersion_imag
_atom_type_scat_Cromer_Mann_a1
_atom_type_scat_Cromer_Mann_b1
_atom_type_scat_Cromer_Mann_a2
_atom_type_scat_Cromer_Mann_b2
_atom_type_scat_Cromer_Mann_a3
_atom_type_scat_Cromer_Mann_b3
_atom_type_scat_Cromer_Mann_a4
_atom_type_scat_Cromer_Mann_b4
_atom_type_scat_Cromer_Mann_c
_atom_type_scat_source
C 0.0033 0.0016 2.3100 20.8439 1.0200 10.2075 1.5886 0.5687 0.8650 51.6512 0.2156 'International Tables Vol C 4.2.6.8 and 6.1.1.4'
H 0.0000 0.0000 0.4930 10.5109 0.3229 26.1257 0.1402 3.1424 0.0408 57.7998 0.0030 'International Tables Vol C 4.2.6.8 and 6.1.1.4'
N 0.0061 0.0033 12.2126 0.0057 3.1322 9.8933 2.0125 28.9975 1.1663 0.5826 -11.5290 'International Tables Vol C 4.2.6.8 and 6.1.1.4'

loop_
_geom_angle_atom_site_label_1
_geom_angle_atom_site_label_2
_geom_angle_atom_site_label_3
_geom_angle
_geom_angle_publ_flag
C2 N1 H11 112.4(12) no
C2 N1 H12 112.5(13) no
H11 N1 H12 104(2) no
N1 C2 C3 115.49(16) yes
N1 C2 H22 107.6(9) no
C3 C2 H22 108.2(10) no
N1 C2 H21 107.2(10) no
C3 C2 H21 108.8(10) no
H22 C2 H21 109.6(13) no
C2 C3 C4 113.79(14) yes
C2 C3 H31 108.4(10) no
C4 C3 H31 108.6(9) no
C2 C3 H32 108.1(10) no
C4 C3 H32 108.1(10) no
H31 C3 H32 109.9(13) no
C3 C4 C5 113.39(14) yes
C3 C4 H42 109.4(9) no
C5 C4 H42 109.1(11) no
C3 C4 H41 109.5(10) no
C5 C4 H41 107.5(10) no
H42 C4 H41 107.8(13) no
C4 C5 C6 113.52(15) yes
C4 C5 H51 107.8(11) no
C6 C5 H51 110.2(9) no
C4 C5 H52 108.2(10) no
C6 C5 H52 107.6(10) no
H51 C5 H52 109.5(13) no
C5 C6 C7 113.10(17) yes
C5 C6 H62 109.3(10) no
C7 C6 H62 109.1(11) no
C5 C6 H61 107.3(11) no
C7 C6 H61 109.4(11) no
H62 C6 H61 108.6(13) no
C6 C7 H71 110.3(12) no
C6 C7 H73 112.3(13) no
H71 C7 H73 107.5(13) no
C6 C7 H72 109.7(12) no
H71 C7 H72 108.2(14) no
H73 C7 H72 108.8(15) no

loop_
_geom_bond_atom_site_label_1
_geom_bond_atom_site_label_2
_geom_bond_distance
_geom_bond_publ_flag
N1 C2 1.463(2) yes
N1 H11 0.854(14) no
N1 H12 0.879(16) no
C2 C3 1.521(3) yes
C2 H22 0.978(14) no
C2 H21 0.973(16) no
C3 C4 1.523(2) yes
C3 H31 0.973(14) no
C3 H32 0.964(16) no
C4 C5 1.523(2) yes
C4 H42 0.976(13) no
C4 H41 0.970(16) no
C5 C6 1.525(2) yes
C5 H51 0.978(14) no
C5 H52 0.973(16) no
C6 C7 1.520(3) yes
C6 H62 0.975(14) no
C6 H61 0.977(16) no
C7 H71 0.965(15) no
C7 H73 0.962(16) no
C7 H72 0.968(17) no
